data_1559714
loop_
_publ_author_name
'Husebye, Steinar'
'Maartmann-Moe, Knut'
'Steffensen, William'

_publ_section_title
;
 The Crystal Structure of
 Tris(dimethyldithiocarbamato)-4-methoxyphenyltellurium(IV) Chloroform
 Solvate, [Te(Me2NCS2)3(MeOPh)].CHCl3
;
_journal_name_full 'Acta Chemica Scandinavica'
_journal_page_first 579
_journal_page_last 583
_journal_paper_doi 10.3891/acta.chem.scand.44-0579
_journal_volume 44
_journal_year 1990
_chemical_formula_sum 'C17 H27 Cl3 N3 O S6 Te'
_chemical_formula_weight 714.8
_chemical_name_common
;
Tris(dimethyldithiocarbamato)-4-methoxyphenyltellurium(IV) Chloroform Solvate, 
[Te(Me2NCS2)3(MeOPh)].CHCl3
;
_space_group_IT_number 14
_space_group_name_Hall '-P 2ybc'
_space_group_name_H-M_alt 'P 1 21/c 1'
_symmetry_cell_setting monoclinic
_symmetry_Int_Tables_number 14
_symmetry_space_group_name_Hall '-P 2ybc'
_symmetry_space_group_name_H-M 'P 1 21/c 1'
_cell_angle_alpha 90.
_cell_angle_beta 90.97(1)
_cell_angle_gamma 90.
_cell_formula_units_Z 4
_cell_length_a 13.172(1)
_cell_length_b 9.240(1)
_cell_length_c 23.532(2)
_cell_volume 2863.7(5)
_diffrn_ambient_temperature 293
_diffrn_radiation_probe x-ray
_diffrn_radiation_type MoK\a
_diffrn_radiation_wavelength 0.71069
_exptl_absorpt_coefficient_mu 1.760
_exptl_crystal_density_diffrn 1.658
_exptl_crystal_F_000 1347
_refine_ls_goodness_of_fit_ref 1.237
_refine_ls_number_reflns 4264
_refine_ls_R_factor_gt 0.049
_refine_ls_wR_factor_gt 0.047
_cod_data_source_file Acta-Chem-Scand-1990-44-579.cif
_cod_data_source_block 1
_cod_original_sg_symbol_H-M 'P 21/c'
_cod_database_code 1559714

loop_
_space_group_symop_id
_space_group_symop_operation_xyz
1 x,y,z
2 -x,1/2+y,1/2-z
3 -x,-y,-z
4 x,1/2-y,1/2+z

loop_
_atom_site_label
_atom_site_type_symbol
_atom_site_thermal_displace_type
_atom_site_fract_x
_atom_site_fract_y
_atom_site_fract_z
_atom_site_occupancy
_atom_site_U_iso_or_equiv
_atom_site_calc_flag
_atom_site_refinement_flags
_atom_site_disorder_assembly
_atom_site_disorder_group
Te Te Uiso -0.29046(3) 0.21468(4) 0.08267(2) 1.000 0.0354(1) . . . .
S11 S Uiso -0.10360(10) 0.2421(2) 0.05175(6) 1.000 0.0464(4) . . . .
S12 S Uiso -0.23890(10) 0.3570(2) -0.04107(7) 1.000 0.0585(5) . . . .
S21 S Uiso -0.45420(10) 0.0244(2) 0.09078(7) 1.000 0.0514(5) . . . .
S22 S Uiso -0.27250(10) -0.0252(2) 0.02227(7) 1.000 0.0480(4) . . . .
S31 S Uiso -0.44640(10) 0.3473(2) 0.14848(7) 1.000 0.0484(4) . . . .
S32 S Uiso -0.24190(10) 0.4699(2) 0.13254(7) 1.000 0.0483(4) . . . .
Cl1 Cl Uiso 0.2940(2) 0.1873(3) 0.14210(10) 1.000 0.1234(10) . . . .
Cl2 Cl Uiso 0.1216(2) 0.0226(4) 0.10640(10) 1.000 0.1251(11) . . . .
Cl3 Cl Uiso 0.2590(4) -0.0845(4) 0.19120(10) 1.000 0.1697(13) . . . .
O O Uiso -0.0930(4) -0.0983(5) 0.2939(2) 1.000 0.0646(13) . . . .
N1 N Uiso -0.0391(4) 0.3396(6) -0.0461(2) 1.000 0.0456(13) . . . .
N2 N Uiso -0.4185(4) -0.2191(6) 0.0348(2) 1.000 0.0519(13) . . . .
N3 N Uiso -0.3899(4) 0.6060(6) 0.1861(2) 1.000 0.0519(13) . . . .
C1 C Uiso -0.2249(4) 0.1039(6) 0.1549(2) 1.000 0.0367(13) . . . .
C2 C Uiso -0.1465(4) 0.0057(7) 0.1464(2) 1.000 0.0418(13) . . . .
C3 C Uiso -0.1014(4) -0.0635(7) 0.1919(2) 1.000 0.0431(13) . . . .
C4 C Uiso -0.1327(5) -0.0363(7) 0.2466(2) 1.000 0.0431(13) . . . .
C5 C Uiso -0.2109(5) 0.0619(7) 0.2554(2) 1.000 0.0507(13) . . . .
C6 C Uiso -0.2570(5) 0.1306(7) 0.2094(3) 1.000 0.0443(13) . . . .
C7 C Uiso -0.0121(7) -0.1990(10) 0.2879(3) 1.000 0.089(3) . . . .
C10 C Uiso -0.1223(4) 0.3164(6) -0.0161(2) 1.000 0.0405(13) . . . .
C11 C Uiso -0.0456(6) 0.4034(9) -0.1031(3) 1.000 0.066(3) . . . .
C12 C Uiso 0.0624(5) 0.3000(9) -0.0255(3) 1.000 0.067(3) . . . .
C20 C Uiso -0.3875(4) -0.0875(7) 0.0478(2) 1.000 0.0418(13) . . . .
C21 C Uiso -0.5163(6) -0.2729(9) 0.0526(4) 1.000 0.081(3) . . . .
C22 C Uiso -0.3606(6) -0.3181(8) -0.0009(3) 1.000 0.071(3) . . . .
C30 C Uiso -0.3627(5) 0.4870(6) 0.1589(2) 1.000 0.0418(13) . . . .
C31 C Uiso -0.3200(7) 0.7274(8) 0.1945(4) 1.000 0.082(3) . . . .
C32 C Uiso -0.4898(6) 0.6196(9) 0.2124(4) 1.000 0.084(3) . . . .
C C Uiso 0.2465(6) 0.0160(10) 0.1296(3) 1.000 0.079(3) . . . .

loop_
_atom_type_symbol
_atom_type_description
_atom_type_scat_dispersion_real
_atom_type_scat_dispersion_imag
_atom_type_scat_source
C C 0.0033 0.0016 ' International Tables Vol C Tables 4.2.6.8 and 6.1.1.4'
Cl Cl 0.1484 0.1585 ' International Tables Vol C Tables 4.2.6.8 and 6.1.1.4'
N N 0.0061 0.0033 ' International Tables Vol C Tables 4.2.6.8 and 6.1.1.4'
O O 0.0106 0.0060 ' International Tables Vol C Tables 4.2.6.8 and 6.1.1.4'
S S 0.1246 0.1234 ' International Tables Vol C Tables 4.2.6.8 and 6.1.1.4'
Te Te -0.5308 1.6751 ' International Tables Vol C Tables 4.2.6.8 and 6.1.1.4'

loop_
_geom_angle_atom_site_label_1
_geom_angle_atom_site_label_2
_geom_angle_atom_site_label_3
_geom_angle
_geom_angle_site_symmetry_1
_geom_angle_site_symmetry_2
_geom_angle_site_symmetry_3
_geom_angle_publ_flag
S11 Te S21 145.04(6) . . . yes
S11 Te S22 80.62(5) . . . yes
S11 Te S31 143.35(5) . . . yes
S11 Te S32 79.51(5) . . . yes
S11 Te C1 84.14(14) . . . yes
S21 Te S22 65.50(5) . . . yes
S21 Te S31 70.79(5) . . . yes
S21 Te S32 134.14(5) . . . yes
S21 Te C1 86.94(15) . . . yes
S22 Te S31 136.00(5) . . . yes
S22 Te S32 160.12(5) . . . yes
S22 Te C1 89.28(15) . . . yes
S31 Te S32 63.88(5) . . . yes
S31 Te C1 93.34(14) . . . yes
S32 Te C1 89.04(15) . . . yes
Te S11 C10 100.06(18) . . . yes
Te S21 C20 86.3(2) . . . yes
Te S22 C20 90.3(2) . . . yes
Te S31 C30 86.2(2) . . . yes
Te S32 C30 91.32(19) . . . yes
C4 O C7 118.4(5) . . . yes
C10 N1 C11 120.9(5) . . . yes
C10 N1 C12 122.7(5) . . . yes
C11 N1 C12 116.3(5) . . . yes
C20 N2 C21 121.5(6) . . . yes
C20 N2 C22 123.2(5) . . . yes
C21 N2 C22 115.2(6) . . . yes
C30 N3 C31 121.8(6) . . . yes
C30 N3 C32 121.7(6) . . . yes
C31 N3 C32 116.4(6) . . . yes
Te C1 C2 119.0(3) . . . yes
Te C1 C6 121.6(4) . . . yes
C2 C1 C6 119.4(5) . . . no
C1 C2 C3 120.2(5) . . . no
C2 C3 C4 120.7(5) . . . no
O C4 C3 125.0(6) . . . yes
O C4 C5 115.6(5) . . . yes
C3 C4 C5 119.4(5) . . . no
C4 C5 C6 119.9(5) . . . no
C1 C6 C5 120.5(6) . . . no
S11 C10 S12 121.4(3) . . . yes
S11 C10 N1 116.3(4) . . . yes
S12 C10 N1 122.4(4) . . . yes
S21 C20 S22 117.8(4) . . . yes
S21 C20 N2 122.6(4) . . . yes
S22 C20 N2 119.6(4) . . . yes
S31 C30 S32 118.4(3) . . . yes
S31 C30 N3 121.1(5) . . . yes
S32 C30 N3 120.6(5) . . . yes
Cl1 C Cl2 111.3(5) . . . yes
Cl1 C Cl3 108.7(4) . . . yes
Cl2 C Cl3 111.2(5) . . . yes

loop_
_geom_bond_atom_site_label_1
_geom_bond_atom_site_label_2
_geom_bond_distance
_geom_bond_site_symmetry_1
_geom_bond_site_symmetry_2
_geom_bond_publ_flag
Te S11 2.5908(14) . . yes
Te S21 2.7917(16) . . yes
Te S22 2.6458(19) . . yes
Te S31 2.8682(16) . . yes
Te S32 2.7060(19) . . yes
Te C1 2.152(5) . . yes
S11 C10 1.752(5) . . yes
S12 C10 1.678(5) . . yes
S21 C20 1.701(6) . . yes
S22 C20 1.737(6) . . yes
S31 C30 1.713(6) . . yes
S32 C30 1.725(7) . . yes
Cl1 C 1.725(9) . . yes
Cl2 C 1.726(8) . . yes
Cl3 C 1.727(8) . . yes
O C4 1.349(7) . . yes
O C7 1.424(10) . . yes
N1 C12 1.461(9) . . yes
N1 C10 1.331(7) . . yes
N1 C11 1.466(9) . . yes
N2 C21 1.449(10) . . yes
N2 C20 1.317(8) . . yes
N2 C22 1.465(9) . . yes
N3 C30 1.325(8) . . yes
N3 C31 1.463(10) . . yes
N3 C32 1.469(10) . . yes
C1 C6 1.379(8) . . no
C1 C2 1.392(8) . . no
C2 C3 1.374(7) . . no
C3 C4 1.381(7) . . no
C4 C5 1.391(9) . . no
C5 C6 1.386(9) . . no

loop_
_geom_torsion_atom_site_label_1
_geom_torsion_atom_site_label_2
_geom_torsion_atom_site_label_3
_geom_torsion_atom_site_label_4
_geom_torsion
_geom_torsion_site_symmetry_1
_geom_torsion_site_symmetry_2
_geom_torsion_site_symmetry_3
_geom_torsion_site_symmetry_4
_geom_torsion_publ_flag
S21 Te S11 C10 97.0(2) . . . . no
S22 Te S11 C10 82.9(2) . . . . no
S31 Te S11 C10 -99.2(2) . . . . no
S32 Te S11 C10 -96.8(2) . . . . no
C1 Te S11 C10 173.1(2) . . . . no
S11 Te S21 C20 -13.2(2) . . . . no
S22 Te S21 C20 2.18(18) . . . . no
S31 Te S21 C20 176.96(19) . . . . no
S32 Te S21 C20 -174.11(18) . . . . no
C1 Te S21 C20 -88.4(2) . . . . no
S11 Te S22 C20 169.01(19) . . . . no
S21 Te S22 C20 -2.13(18) . . . . no
S31 Te S22 C20 -9.2(2) . . . . no
C1 Te S22 C20 84.8(2) . . . . no
S11 Te S31 C30 5.4(2) . . . . no
S21 Te S31 C30 175.62(19) . . . . no
S22 Te S31 C30 -177.54(18) . . . . no
S32 Te S31 C30 2.74(18) . . . . no
C1 Te S31 C30 90.0(2) . . . . no
S11 Te S32 C30 178.88(18) . . . . no
S21 Te S32 C30 -12.1(2) . . . . no
S31 Te S32 C30 -2.72(18) . . . . no
C1 Te S32 C30 -96.9(2) . . . . no
S11 Te C1 C2 -42.8(4) . . . . no
S11 Te C1 C6 135.5(5) . . . . no
S21 Te C1 C2 103.3(4) . . . . no
S21 Te C1 C6 -78.3(5) . . . . no
S22 Te C1 C2 37.8(4) . . . . no
S22 Te C1 C6 -143.8(5) . . . . no
S31 Te C1 C2 173.9(4) . . . . no
S31 Te C1 C6 -7.8(5) . . . . no
S32 Te C1 C2 -122.4(4) . . . . no
S32 Te C1 C6 56.0(5) . . . . no
Te S11 C10 S12 3.3(4) . . . . no
Te S11 C10 N1 -177.3(4) . . . . no
Te S21 C20 S22 -3.4(3) . . . . no
Te S21 C20 N2 174.7(5) . . . . no
Te S22 C20 S21 3.6(3) . . . . no
Te S22 C20 N2 -174.6(4) . . . . no
Te S31 C30 S32 -4.4(3) . . . . no
Te S31 C30 N3 175.1(4) . . . . no
Te S32 C30 S31 4.6(3) . . . . no
Te S32 C30 N3 -174.8(4) . . . . no
C7 O C4 C3 0.5(10) . . . . no
C7 O C4 C5 -179.5(6) . . . . no
C11 N1 C10 S11 -179.1(5) . . . . no
C11 N1 C10 S12 0.3(8) . . . . no
C12 N1 C10 S11 2.8(8) . . . . no
C12 N1 C10 S12 -177.8(5) . . . . no
C21 N2 C20 S21 5.3(8) . . . . no
C21 N2 C20 S22 -176.7(5) . . . . no
C22 N2 C20 S21 -178.3(5) . . . . no
C22 N2 C20 S22 -0.2(8) . . . . no
C31 N3 C30 S31 -178.9(5) . . . . no
C31 N3 C30 S32 0.6(8) . . . . no
C32 N3 C30 S31 4.8(8) . . . . no
C32 N3 C30 S32 -175.7(5) . . . . no
Te C1 C2 C3 178.2(4) . . . . no
C6 C1 C2 C3 -0.2(9) . . . . no
Te C1 C6 C5 -177.5(5) . . . . no
C2 C1 C6 C5 0.8(9) . . . . no
C1 C2 C3 C4 -0.3(9) . . . . no
C2 C3 C4 O -179.8(6) . . . . no
C2 C3 C4 C5 0.2(9) . . . . no
O C4 C5 C6 -179.6(6) . . . . no
C3 C4 C5 C6 0.4(10) . . . . no
C4 C5 C6 C1 -1.0(10) . . . . no
